data_1532377
loop_
_publ_author_name
'Wurth, A.'
'Keimes, V.'
'Johrendt, D.'
'Mewis, A.'

_publ_section_title
;
 Neue ternaere Phosphide und Arsenide mit einem
 Metall:Nichtmetall-Verhaeltnis im Bereich von 2:1
;
_journal_name_full 'Zeitschrift fuer Anorganische und Allgemeine Chemie'
_journal_page_first 2183
_journal_page_last 2190
_journal_volume 627
_journal_year 2001
_chemical_formula_sum 'Ca2 Ni7 P4'
_space_group_IT_number 31
_symmetry_space_group_name_Hall 'P 2ac -2'
_symmetry_space_group_name_H-M 'P m n 21'
_cell_angle_alpha 90
_cell_angle_beta 90
_cell_angle_gamma 90
_cell_formula_units_Z 2
_cell_length_a 3.703
_cell_length_b 9.209
_cell_length_c 10.378
_cell_volume 353.899
_citation_journal_id_ASTM ZAACAB
_cod_data_source_file Wurth_ZAACAB_2001_33.cif
_cod_data_source_block Ca2Ni7P4
_cod_original_cell_volume 353.8994
_cod_database_code 1532377

loop_
_symmetry_equiv_pos_as_xyz
x,y,z
-x+1/2,-y,z+1/2
-x,y,z
x+1/2,-y,z+1/2

loop_
_atom_site_label
_atom_site_type_symbol
_atom_site_fract_x
_atom_site_fract_y
_atom_site_fract_z
_atom_site_occupancy
_atom_site_U_iso_or_equiv
Ca1 Ca 0 0.0608 0.3944 1 0.0
P3 P 0 0.8118 0.7126 1 0.0
Ca2 Ca 0 0.4372 0.1784 1 0.0
Ni2 Ni 0 0.73 0.5081 1 0.0
P4 P 0 0.4798 0.4595 1 0.0
Ni5 Ni 0 0.3056 0.6018 1 0.0
Ni3 Ni 0 0.0955 0.0958 1 0.0
P1 P 0 0.1798 0.8909 1 0.0
Ni6 Ni 0 0.6832 0.9145 1 0.0
P2 P 0 0.8431 0.0831 1 0.0
Ni7 Ni 0 0.4148 0.8727 1 0.0
Ni1 Ni 0 0.0591 0.6991 1 0.0
Ni4 Ni 0 0.7477 0.2732 1 0.0
